data_4118672
loop_
_publ_author_name
'Qianyan Zhang'
'Katsuaki Kawasumi'
'Yasutomo Segawa'
'Kenichiro Itami'
'Lawrence T. Scott'

_publ_section_title
;
 Palladium-Catalyzed C-H Activation Taken to the Limit. Flattening an
 Aromatic Bowl by Total Arylation
;
_journal_name_full 'Journal of the American Chemical Society'
_journal_page_first 15664
_journal_page_last 15667
_journal_paper_doi 10.1021/ja306992k
_journal_volume 134
_journal_year 2012
_chemical_formula_moiety 'C80 H40 Cl10, 3(C H2 Cl2)'
_chemical_formula_sum 'C83 H46 Cl16'
_chemical_formula_weight 1610.40
_chemical_name_systematic
; 
 ? 
;
_space_group_IT_number 15
_symmetry_cell_setting monoclinic
_symmetry_space_group_name_Hall '-C 2yc'
_symmetry_space_group_name_H-M 'C 1 2/c 1'
_atom_sites_solution_hydrogens geom
_atom_sites_solution_primary direct
_atom_sites_solution_secondary difmap
_audit_creation_method SHELXL-97
_cell_angle_alpha 90.00
_cell_angle_beta 112.733(9)
_cell_angle_gamma 90.00
_cell_formula_units_Z 4
_cell_length_a 16.395(3)
_cell_length_b 28.340(5)
_cell_length_c 16.705(4)
_cell_measurement_reflns_used 9889
_cell_measurement_temperature 100(2)
_cell_measurement_theta_max 28.02
_cell_measurement_theta_min 2.34
_cell_volume 7159(3)
_computing_cell_refinement 'SAINT (Bruker, 2010)'
_computing_data_collection 'APEX2 (Bruker, 2010)'
_computing_data_reduction 'SAINT (Bruker, 2010)'
_computing_molecular_graphics 'Bruker SHELXTL'
_computing_publication_material 'Bruker SHELXTL'
_computing_structure_refinement 'SHELXL-97 (Sheldrick, 2008)'
_computing_structure_solution 'SHELXS-97 (Sheldrick, 2008)'
_diffrn_ambient_temperature 100(2)
_diffrn_measured_fraction_theta_full 0.986
_diffrn_measured_fraction_theta_max 0.986
_diffrn_measurement_device_type 'Bruker Kappa DUO CCD diffractometer'
_diffrn_measurement_method '\f and \w scans'
_diffrn_radiation_monochromator graphite
_diffrn_radiation_source 'fine-focus sealed tube'
_diffrn_radiation_type MoK\a
_diffrn_radiation_wavelength 0.71073
_diffrn_reflns_av_R_equivalents 0.0816
_diffrn_reflns_av_sigmaI/netI 0.0679
_diffrn_reflns_limit_h_max 21
_diffrn_reflns_limit_h_min -21
_diffrn_reflns_limit_k_max 37
_diffrn_reflns_limit_k_min -35
_diffrn_reflns_limit_l_max 22
_diffrn_reflns_limit_l_min -21
_diffrn_reflns_number 80452
_diffrn_reflns_theta_full 28.35
_diffrn_reflns_theta_max 28.35
_diffrn_reflns_theta_min 1.44
_exptl_absorpt_coefficient_mu 0.661
_exptl_absorpt_correction_T_max 0.9740
_exptl_absorpt_correction_T_min 0.9073
_exptl_absorpt_correction_type multi-scan
_exptl_absorpt_process_details
;
Sheldrick, G.M. (2008). SADABS v2008/1. Bruker AXS Inc. Madison, WI USA.
;
_exptl_crystal_colour colorless
_exptl_crystal_density_diffrn 1.494
_exptl_crystal_density_method none
_exptl_crystal_description block
_exptl_crystal_F_000 3264
_exptl_crystal_size_max 0.15
_exptl_crystal_size_mid 0.08
_exptl_crystal_size_min 0.04
_refine_diff_density_max 0.585
_refine_diff_density_min -0.921
_refine_diff_density_rms 0.076
_refine_ls_extinction_coef na
_refine_ls_extinction_method none
_refine_ls_goodness_of_fit_ref 1.018
_refine_ls_hydrogen_treatment constr
_refine_ls_matrix_type full
_refine_ls_number_parameters 489
_refine_ls_number_reflns 8812
_refine_ls_number_restraints 55
_refine_ls_restrained_S_all 1.020
_refine_ls_R_factor_all 0.1061
_refine_ls_R_factor_gt 0.0508
_refine_ls_shift/su_max 0.002
_refine_ls_shift/su_mean 0.000
_refine_ls_structure_factor_coef Fsqd
_refine_ls_weighting_details 'calc w=1/[\s^2^(Fo^2^)+(0.0437P)^2^+14.5303P] where P=(Fo^2^+2Fc^2^)/3'
_refine_ls_weighting_scheme calc
_refine_ls_wR_factor_gt 0.1038
_refine_ls_wR_factor_ref 0.1236
_reflns_number_gt 5513
_reflns_number_total 8812
_reflns_threshold_expression >2sigma(I)
_cod_data_source_file ja306992k_si_002.cif
_cod_data_source_block C80H40Cl10
_cod_original_cell_volume 7159(2)
_cod_database_code 4118672

loop_
_symmetry_equiv_pos_as_xyz
'x, y, z'
'-x, y, -z+1/2'
'x+1/2, y+1/2, z'
'-x+1/2, y+1/2, -z+1/2'
'-x, -y, -z'
'x, -y, z-1/2'
'-x+1/2, -y+1/2, -z'
'x+1/2, -y+1/2, z-1/2'

loop_
_atom_site_label
_atom_site_type_symbol
_atom_site_fract_x
_atom_site_fract_y
_atom_site_fract_z
_atom_site_U_iso_or_equiv
_atom_site_adp_type
_atom_site_occupancy
_atom_site_symmetry_multiplicity
_atom_site_calc_flag
_atom_site_refinement_flags
_atom_site_disorder_assembly
_atom_site_disorder_group
Cl1 Cl 0.94266(5) 0.63904(3) 0.33175(5) 0.03526(19) Uani 1 1 d . . .
Cl2 Cl 0.63492(5) 0.79331(3) 0.45715(6) 0.0452(2) Uani 1 1 d . A .
Cl3 Cl 0.65268(6) 0.93709(4) 0.57474(6) 0.0519(3) Uani 1 1 d . A .
Cl4 Cl 0.73184(5) 1.16893(3) 0.50010(5) 0.03622(19) Uani 1 1 d . . .
Cl5 Cl 0.85115(5) 1.25626(3) 0.37552(5) 0.03109(18) Uani 1 1 d . . .
C3 C 1.0137(5) 0.91612(17) 0.2642(5) 0.0158(18) Uani 0.50 1 d PDU A -1
C2 C 0.9663(4) 0.9450(3) 0.2992(5) 0.0181(19) Uani 0.50 1 d PDU A -1
C1 C 0.9842(6) 0.9921(3) 0.2864(6) 0.021(2) Uani 0.50 1 d PDU A -1
C1A C 1.0411(6) 0.9923(2) 0.2416(6) 0.019(2) Uani 0.50 1 d PDU . -1
C2A C 1.0595(5) 0.9453(3) 0.2285(5) 0.0182(19) Uani 0.50 1 d PDU . -1
C4 C 1.0000 0.86857(13) 0.2500 0.0212(8) Uani 1 2 d SD . .
C5 C 0.94229(16) 0.84922(9) 0.29119(16) 0.0178(5) Uani 1 1 d . A .
C6 C 0.89407(16) 0.87884(9) 0.32548(16) 0.0167(5) Uani 1 1 d . . .
C7 C 0.89988(17) 0.93038(9) 0.32480(17) 0.0213(6) Uani 1 1 d D . .
C8 C 0.86435(16) 0.97051(9) 0.35681(16) 0.0178(5) Uani 1 1 d . . .
C9 C 0.88239(16) 1.01795(9) 0.34396(16) 0.0169(5) Uani 1 1 d . A .
C10 C 0.93867(18) 1.03076(9) 0.29657(18) 0.0217(6) Uani 1 1 d . . .
C11 C 0.97001(16) 1.07475(9) 0.27131(16) 0.0168(5) Uani 1 1 d . . .
C12 C 0.93612(15) 0.79727(9) 0.30107(16) 0.0163(5) Uani 1 1 d . . .
C13 C 0.89403(16) 0.76829(9) 0.22976(16) 0.0182(5) Uani 1 1 d . A .
H13 H 0.8647 0.7821 0.1741 0.022 Uiso 1 1 calc R . .
C14 C 0.89422(16) 0.71970(9) 0.23859(17) 0.0202(6) Uani 1 1 d . . .
H14 H 0.8655 0.7001 0.1896 0.024 Uiso 1 1 calc R A .
C15 C 0.93712(17) 0.70015(9) 0.32032(18) 0.0220(6) Uani 1 1 d . A .
C16 C 0.97812(17) 0.72801(10) 0.39329(17) 0.0215(6) Uani 1 1 d . . .
H16 H 1.0063 0.7142 0.4491 0.026 Uiso 1 1 calc R A .
C17 C 0.97690(17) 0.77633(9) 0.38268(16) 0.0195(6) Uani 1 1 d . A .
H17 H 1.0045 0.7958 0.4321 0.023 Uiso 1 1 calc R . .
C18 C 0.83098(16) 0.85562(9) 0.35816(17) 0.0189(5) Uani 1 1 d . A .
C19 C 0.75230(17) 0.83626(9) 0.30035(18) 0.0232(6) Uani 1 1 d . . .
H19 H 0.7398 0.8366 0.2399 0.028 Uiso 1 1 calc R A .
C20 C 0.69190(18) 0.81645(10) 0.33005(19) 0.0287(7) Uani 1 1 d . A .
H20 H 0.6382 0.8033 0.2904 0.034 Uiso 1 1 calc R . .
C21 C 0.71102(18) 0.81608(10) 0.41793(19) 0.0265(6) Uani 1 1 d . . .
C22 C 0.78912(17) 0.83423(10) 0.47717(18) 0.0239(6) Uani 1 1 d . A .
H22 H 0.8016 0.8332 0.5376 0.029 Uiso 1 1 calc R . .
C23 C 0.84887(17) 0.85394(9) 0.44661(17) 0.0202(6) Uani 1 1 d . . .
H23 H 0.9029 0.8665 0.4867 0.024 Uiso 1 1 calc R A .
C24 C 0.81080(16) 0.96174(9) 0.41021(16) 0.0173(5) Uani 1 1 d . A .
C25 C 0.72404(17) 0.94530(9) 0.37270(18) 0.0219(6) Uani 1 1 d . . .
H25 H 0.6981 0.9395 0.3120 0.026 Uiso 1 1 calc R A .
C26 C 0.67542(18) 0.93737(10) 0.42300(19) 0.0272(6) Uani 1 1 d . A .
H26 H 0.6165 0.9258 0.3974 0.033 Uiso 1 1 calc R . .
C27 C 0.71373(19) 0.94647(10) 0.5112(2) 0.0295(7) Uani 1 1 d . . .
C28 C 0.79945(19) 0.96281(10) 0.55030(18) 0.0263(6) Uani 1 1 d . A .
H28 H 0.8248 0.9687 0.6110 0.032 Uiso 1 1 calc R . .
C29 C 0.84762(17) 0.97041(9) 0.49942(17) 0.0204(6) Uani 1 1 d . . .
H29 H 0.9066 0.9817 0.5255 0.025 Uiso 1 1 calc R A .
C30 C 0.84437(16) 1.05557(9) 0.38257(16) 0.0170(5) Uani 1 1 d . . .
C31 C 0.75419(16) 1.06501(9) 0.34856(16) 0.0192(5) Uani 1 1 d . A .
H31 H 0.7161 1.0476 0.2999 0.023 Uiso 1 1 calc R . .
C32 C 0.71902(17) 1.09950(10) 0.38462(17) 0.0230(6) Uani 1 1 d . . .
H32 H 0.6574 1.1059 0.3607 0.028 Uiso 1 1 calc R A .
C33 C 0.77499(18) 1.12445(10) 0.45598(17) 0.0233(6) Uani 1 1 d . A .
C34 C 0.86478(18) 1.11514(10) 0.49249(17) 0.0224(6) Uani 1 1 d . . .
H34 H 0.9023 1.1319 0.5424 0.027 Uiso 1 1 calc R A .
C35 C 0.89911(16) 1.08092(9) 0.45509(16) 0.0190(6) Uani 1 1 d . A .
H35 H 0.9608 1.0746 0.4791 0.023 Uiso 1 1 calc R . .
C36 C 0.93988(16) 1.12110(9) 0.29223(15) 0.0161(5) Uani 1 1 d . . .
C37 C 0.85097(17) 1.13404(9) 0.25658(16) 0.0192(6) Uani 1 1 d . A .
H37 H 0.8090 1.1138 0.2159 0.023 Uiso 1 1 calc R . .
C38 C 0.82327(17) 1.17608(9) 0.27984(16) 0.0210(6) Uani 1 1 d . . .
H38 H 0.7627 1.1849 0.2551 0.025 Uiso 1 1 calc R A .
C39 C 0.88508(17) 1.20516(9) 0.33977(16) 0.0201(6) Uani 1 1 d . A .
C40 C 0.97415(17) 1.19393(9) 0.37358(16) 0.0200(6) Uani 1 1 d . . .
H40 H 1.0162 1.2146 0.4130 0.024 Uiso 1 1 calc R A .
C41 C 1.00062(16) 1.15196(9) 0.34873(16) 0.0170(5) Uani 1 1 d . A .
H41 H 1.0617 1.1441 0.3709 0.020 Uiso 1 1 calc R . .
C1S C 0.6100(2) 0.92389(14) 0.0602(2) 0.0528(10) Uani 1 1 d D . .
H1SA H 0.5759 0.9537 0.0479 0.063 Uiso 1 1 calc R . .
H1SB H 0.6103 0.9119 0.0047 0.063 Uiso 1 1 calc R . .
Cl6 Cl 0.55812(7) 0.88278(4) 0.10245(9) 0.0766(4) Uani 1 1 d D . .
Cl7 Cl 0.71923(7) 0.93528(4) 0.13201(6) 0.0545(3) Uani 1 1 d D . .
C2S C 1.0000 0.4906(4) 0.2500 0.064(3) Uani 0.50 2 d SPD . 1
H2S1 H 0.9474 0.4699 0.2286 0.077 Uiso 0.25 1 calc PR . 1
H2S2 H 1.0526 0.4699 0.2714 0.077 Uiso 0.25 1 calc PR . 1
Cl8 Cl 0.9972(2) 0.52071(14) 0.3352(3) 0.0632(9) Uani 0.50 1 d PD B 1
C2T C 1.0328(7) 0.5308(4) 0.2804(8) 0.032(3) Uani 0.25 1 d PD . 2
H2T1 H 1.0925 0.5273 0.3268 0.038 Uiso 0.25 1 calc PR . 2
H2T2 H 1.0209 0.5651 0.2722 0.038 Uiso 0.25 1 calc PR . 2
Cl8T Cl 0.96138(18) 0.50863(15) 0.3179(2) 0.0516(8) Uani 0.50 1 d PD . 2

loop_
_atom_site_aniso_label
_atom_site_aniso_U_11
_atom_site_aniso_U_22
_atom_site_aniso_U_33
_atom_site_aniso_U_23
_atom_site_aniso_U_13
_atom_site_aniso_U_12
Cl1 0.0517(5) 0.0140(4) 0.0430(4) 0.0022(3) 0.0215(4) -0.0020(3)
Cl2 0.0446(5) 0.0423(5) 0.0660(6) -0.0053(4) 0.0403(4) -0.0197(4)
Cl3 0.0518(5) 0.0699(7) 0.0566(5) 0.0050(5) 0.0459(5) -0.0073(5)
Cl4 0.0485(5) 0.0276(4) 0.0441(4) -0.0076(3) 0.0305(4) 0.0083(3)
Cl5 0.0414(4) 0.0218(4) 0.0301(4) -0.0041(3) 0.0137(3) 0.0120(3)
C3 0.019(5) 0.015(2) 0.015(6) 0.001(2) 0.009(4) 0.000(2)
C2 0.028(4) 0.012(3) 0.018(4) 0.000(3) 0.012(4) -0.003(3)
C1 0.030(5) 0.017(3) 0.022(5) -0.001(3) 0.018(4) -0.003(3)
C1A 0.026(5) 0.013(3) 0.022(5) 0.000(3) 0.016(4) 0.001(3)
C2A 0.030(4) 0.014(3) 0.017(4) -0.001(3) 0.016(4) -0.006(3)
C4 0.029(2) 0.016(2) 0.0249(19) 0.000 0.0181(17) 0.000
C5 0.0207(12) 0.0144(14) 0.0201(13) -0.0008(11) 0.0101(10) -0.0027(10)
C6 0.0194(12) 0.0153(14) 0.0181(12) 0.0006(10) 0.0101(10) -0.0014(10)
C7 0.0274(14) 0.0164(14) 0.0271(14) -0.0001(11) 0.0182(12) -0.0018(11)
C8 0.0184(12) 0.0181(15) 0.0197(13) -0.0014(11) 0.0104(10) -0.0005(10)
C9 0.0172(12) 0.0161(14) 0.0200(12) -0.0019(11) 0.0101(10) 0.0002(10)
C10 0.0304(14) 0.0134(14) 0.0319(15) -0.0009(11) 0.0237(12) -0.0009(11)
C11 0.0201(12) 0.0123(13) 0.0206(12) -0.0015(10) 0.0105(10) -0.0014(10)
C12 0.0160(12) 0.0152(14) 0.0210(13) 0.0018(11) 0.0109(10) -0.0004(10)
C13 0.0171(12) 0.0193(15) 0.0214(13) 0.0011(11) 0.0109(10) 0.0009(10)
C14 0.0182(12) 0.0189(15) 0.0264(14) -0.0062(11) 0.0118(11) -0.0029(10)
C15 0.0253(14) 0.0130(14) 0.0343(15) 0.0015(12) 0.0186(12) -0.0022(11)
C16 0.0254(13) 0.0197(15) 0.0235(13) 0.0041(11) 0.0141(11) 0.0009(11)
C17 0.0228(13) 0.0189(15) 0.0207(13) -0.0021(11) 0.0126(11) -0.0025(11)
C18 0.0213(13) 0.0130(14) 0.0274(14) -0.0001(11) 0.0148(11) 0.0008(10)
C19 0.0250(14) 0.0203(16) 0.0270(14) -0.0042(12) 0.0129(12) -0.0037(11)
C20 0.0227(14) 0.0252(17) 0.0403(17) -0.0081(13) 0.0146(13) -0.0086(12)
C21 0.0280(15) 0.0187(15) 0.0436(17) 0.0003(13) 0.0256(14) -0.0056(12)
C22 0.0272(14) 0.0239(16) 0.0269(14) 0.0028(12) 0.0174(12) 0.0004(12)
C23 0.0191(12) 0.0187(15) 0.0252(14) 0.0031(11) 0.0111(11) -0.0010(10)
C24 0.0219(13) 0.0102(13) 0.0247(13) 0.0015(11) 0.0143(11) 0.0015(10)
C25 0.0231(13) 0.0155(14) 0.0306(14) 0.0003(11) 0.0142(12) 0.0001(11)
C26 0.0208(13) 0.0270(17) 0.0397(17) 0.0016(13) 0.0184(12) -0.0037(12)
C27 0.0355(16) 0.0263(17) 0.0425(17) 0.0051(14) 0.0326(14) 0.0014(13)
C28 0.0372(16) 0.0223(16) 0.0265(15) 0.0022(12) 0.0200(13) 0.0027(13)
C29 0.0235(13) 0.0153(14) 0.0262(14) 0.0008(11) 0.0136(11) -0.0003(11)
C30 0.0236(13) 0.0135(14) 0.0200(13) 0.0012(10) 0.0153(11) -0.0010(10)
C31 0.0214(13) 0.0179(14) 0.0210(13) 0.0000(11) 0.0110(11) -0.0001(11)
C32 0.0213(13) 0.0244(16) 0.0280(14) 0.0035(12) 0.0148(11) 0.0064(11)
C33 0.0331(15) 0.0171(15) 0.0289(14) -0.0012(12) 0.0221(13) 0.0045(12)
C34 0.0281(14) 0.0201(15) 0.0215(13) -0.0038(11) 0.0124(11) -0.0048(11)
C35 0.0178(12) 0.0180(14) 0.0236(13) 0.0009(11) 0.0107(11) -0.0001(10)
C36 0.0218(13) 0.0137(13) 0.0179(12) 0.0020(10) 0.0130(10) 0.0004(10)
C37 0.0209(13) 0.0189(15) 0.0193(13) -0.0008(11) 0.0096(11) -0.0014(11)
C38 0.0197(13) 0.0215(15) 0.0223(13) 0.0020(11) 0.0088(11) 0.0044(11)
C39 0.0293(14) 0.0145(14) 0.0203(13) 0.0032(11) 0.0136(11) 0.0062(11)
C40 0.0264(14) 0.0170(15) 0.0193(13) -0.0020(11) 0.0119(11) -0.0046(11)
C41 0.0200(12) 0.0159(14) 0.0181(12) 0.0011(10) 0.0107(10) -0.0011(10)
C1S 0.060(2) 0.049(2) 0.044(2) 0.0055(18) 0.0144(18) 0.0152(19)
Cl6 0.0433(5) 0.0630(7) 0.1138(9) 0.0259(7) 0.0197(6) 0.0068(5)
Cl7 0.0666(6) 0.0490(6) 0.0510(5) 0.0026(4) 0.0260(5) -0.0109(5)
C2S 0.097(10) 0.049(8) 0.056(7) 0.000 0.040(7) 0.000
Cl8 0.088(3) 0.0520(19) 0.065(2) 0.0039(14) 0.047(2) 0.0232(18)
C2T 0.031(6) 0.030(7) 0.043(8) 0.004(6) 0.025(5) -0.004(5)
Cl8T 0.0412(15) 0.072(2) 0.0447(14) 0.0139(14) 0.0199(12) 0.0112(12)

loop_
_atom_type_symbol
_atom_type_description
_atom_type_scat_dispersion_real
_atom_type_scat_dispersion_imag
_atom_type_scat_source
C C 0.0033 0.0016 'International Tables Vol C Tables 4.2.6.8 and 6.1.1.4'
H H 0.0000 0.0000 'International Tables Vol C Tables 4.2.6.8 and 6.1.1.4'
Cl Cl 0.1484 0.1585 'International Tables Vol C Tables 4.2.6.8 and 6.1.1.4'

loop_
_geom_angle_atom_site_label_1
_geom_angle_atom_site_label_2
_geom_angle_atom_site_label_3
_geom_angle
_geom_angle_site_symmetry_1
_geom_angle_site_symmetry_3
C4 C3 C2A 125.9(8) . .
C4 C3 C2 124.4(8) . .
C2A C3 C2 108.0(4) . .
C7 C2 C1 124.8(8) . .
C7 C2 C3 125.9(7) . .
C1 C2 C3 108.0(5) . .
C10 C1 C2 125.9(9) . .
C10 C1 C1A 124.6(9) . .
C2 C1 C1A 107.9(6) . .
C10 C1A C2A 125.3(9) 2_755 .
C10 C1A C1 125.7(9) 2_755 .
C2A C1A C1 107.9(6) . .
C7 C2A C3 124.8(7) 2_755 .
C7 C2A C1A 125.8(7) 2_755 .
C3 C2A C1A 108.2(5) . .
C3 C4 C3 21.5(5) . 2_755
C3 C4 C5 110.8(5) . 2_755
C3 C4 C5 112.1(5) 2_755 2_755
C3 C4 C5 112.1(5) . .
C3 C4 C5 110.8(5) 2_755 .
C5 C4 C5 136.3(3) 2_755 .
C6 C5 C4 121.8(2) . .
C6 C5 C12 117.9(2) . .
C4 C5 C12 120.2(2) . .
C5 C6 C7 122.7(2) . .
C5 C6 C18 117.4(2) . .
C7 C6 C18 119.9(2) . .
C2A C7 C2 20.6(4) 2_755 .
C2A C7 C6 111.3(4) 2_755 .
C2 C7 C6 111.3(4) . .
C2A C7 C8 111.0(4) 2_755 .
C2 C7 C8 110.6(4) . .
C6 C7 C8 137.1(2) . .
C9 C8 C7 123.1(2) . .
C9 C8 C24 117.1(2) . .
C7 C8 C24 119.7(2) . .
C8 C9 C10 121.9(2) . .
C8 C9 C30 117.7(2) . .
C10 C9 C30 120.4(2) . .
C1A C10 C1 20.6(5) 2_755 .
C1A C10 C11 111.5(5) 2_755 .
C1 C10 C11 112.0(5) . .
C1A C10 C9 111.7(5) 2_755 .
C1 C10 C9 110.7(5) . .
C11 C10 C9 136.3(2) . .
C11 C11 C10 122.03(14) 2_755 .
C11 C11 C36 118.28(13) 2_755 .
C10 C11 C36 119.7(2) . .
C13 C12 C17 118.5(2) . .
C13 C12 C5 121.4(2) . .
C17 C12 C5 120.0(2) . .
C14 C13 C12 121.1(2) . .
C14 C13 H13 119.5 . .
C12 C13 H13 119.5 . .
C13 C14 C15 118.8(2) . .
C13 C14 H14 120.6 . .
C15 C14 H14 120.6 . .
C14 C15 C16 121.8(2) . .
C14 C15 Cl1 119.4(2) . .
C16 C15 Cl1 118.8(2) . .
C17 C16 C15 118.3(2) . .
C17 C16 H16 120.9 . .
C15 C16 H16 120.9 . .
C16 C17 C12 121.6(2) . .
C16 C17 H17 119.2 . .
C12 C17 H17 119.2 . .
C19 C18 C23 118.8(2) . .
C19 C18 C6 120.4(2) . .
C23 C18 C6 120.7(2) . .
C20 C19 C18 120.7(3) . .
C20 C19 H19 119.7 . .
C18 C19 H19 119.7 . .
C21 C20 C19 119.0(3) . .
C21 C20 H20 120.5 . .
C19 C20 H20 120.5 . .
C20 C21 C22 121.8(2) . .
C20 C21 Cl2 120.2(2) . .
C22 C21 Cl2 118.0(2) . .
C21 C22 C23 118.6(3) . .
C21 C22 H22 120.7 . .
C23 C22 H22 120.7 . .
C22 C23 C18 121.1(2) . .
C22 C23 H23 119.5 . .
C18 C23 H23 119.5 . .
C25 C24 C29 118.9(2) . .
C25 C24 C8 121.3(2) . .
C29 C24 C8 119.8(2) . .
C26 C25 C24 120.6(3) . .
C26 C25 H25 119.7 . .
C24 C25 H25 119.7 . .
C25 C26 C27 119.1(3) . .
C25 C26 H26 120.5 . .
C27 C26 H26 120.5 . .
C28 C27 C26 121.8(2) . .
C28 C27 Cl3 118.9(2) . .
C26 C27 Cl3 119.3(2) . .
C27 C28 C29 118.7(3) . .
C27 C28 H28 120.7 . .
C29 C28 H28 120.7 . .
C28 C29 C24 121.0(2) . .
C28 C29 H29 119.5 . .
C24 C29 H29 119.5 . .
C31 C30 C35 118.8(2) . .
C31 C30 C9 120.9(2) . .
C35 C30 C9 120.3(2) . .
C32 C31 C30 120.9(2) . .
C32 C31 H31 119.5 . .
C30 C31 H31 119.5 . .
C33 C32 C31 119.1(2) . .
C33 C32 H32 120.5 . .
C31 C32 H32 120.5 . .
C34 C33 C32 121.3(2) . .
C34 C33 Cl4 119.2(2) . .
C32 C33 Cl4 119.4(2) . .
C33 C34 C35 118.9(2) . .
C33 C34 H34 120.6 . .
C35 C34 H34 120.6 . .
C34 C35 C30 121.0(2) . .
C34 C35 H35 119.5 . .
C30 C35 H35 119.5 . .
C41 C36 C37 118.8(2) . .
C41 C36 C11 120.0(2) . .
C37 C36 C11 121.2(2) . .
C38 C37 C36 120.6(2) . .
C38 C37 H37 119.7 . .
C36 C37 H37 119.7 . .
C37 C38 C39 119.1(2) . .
C37 C38 H38 120.4 . .
C39 C38 H38 120.4 . .
C40 C39 C38 121.3(2) . .
C40 C39 Cl5 118.6(2) . .
C38 C39 Cl5 120.1(2) . .
C41 C40 C39 118.6(2) . .
C41 C40 H40 120.7 . .
C39 C40 H40 120.7 . .
C40 C41 C36 121.4(2) . .
C40 C41 H41 119.3 . .
C36 C41 H41 119.3 . .
Cl6 C1S Cl7 111.9(2) . .
Cl6 C1S H1SA 109.2 . .
Cl7 C1S H1SA 109.2 . .
Cl6 C1S H1SB 109.2 . .
Cl7 C1S H1SB 109.2 . .
H1SA C1S H1SB 107.9 . .
Cl8 C2S Cl8 118.8(7) . 2_755
Cl8 C2S H2S1 107.6 . .
Cl8 C2S H2S1 107.6 2_755 .
Cl8 C2S H2S2 107.6 . .
Cl8 C2S H2S2 107.6 2_755 .
H2S1 C2S H2S2 107.0 . .
Cl8T C2T Cl8T 120.6(7) . 2_755
Cl8T C2T H2T1 107.2 . .
Cl8T C2T H2T1 107.2 2_755 .
Cl8T C2T H2T2 107.2 . .
Cl8T C2T H2T2 107.2 2_755 .
H2T1 C2T H2T2 106.8 . .
C2T Cl8T C2T 39.0(8) . 2_755

loop_
_geom_bond_atom_site_label_1
_geom_bond_atom_site_label_2
_geom_bond_distance
_geom_bond_site_symmetry_2
Cl1 C15 1.741(3) .
Cl2 C21 1.742(3) .
Cl3 C27 1.738(3) .
Cl4 C33 1.742(3) .
Cl5 C39 1.738(3) .
C3 C4 1.372(6) .
C3 C2A 1.398(9) .
C3 C2 1.402(9) .
C2 C7 1.377(6) .
C2 C1 1.401(9) .
C1 C10 1.373(8) .
C1 C1A 1.404(6) .
C1A C10 1.367(8) 2_755
C1A C2A 1.401(9) .
C2A C7 1.369(6) 2_755
C4 C3 1.372(6) 2_755
C4 C5 1.474(3) 2_755
C4 C5 1.474(3) .
C5 C6 1.417(4) .
C5 C12 1.489(4) .
C6 C7 1.464(4) .
C6 C18 1.496(3) .
C7 C2A 1.369(6) 2_755
C7 C8 1.470(4) .
C8 C9 1.411(4) .
C8 C24 1.494(3) .
C9 C10 1.475(3) .
C9 C30 1.501(3) .
C10 C1A 1.367(8) 2_755
C10 C11 1.471(4) .
C11 C11 1.420(5) 2_755
C11 C36 1.492(3) .
C12 C13 1.391(4) .
C12 C17 1.398(4) .
C13 C14 1.385(4) .
C13 H13 0.9500 .
C14 C15 1.387(4) .
C14 H14 0.9500 .
C15 C16 1.389(4) .
C16 C17 1.380(4) .
C16 H16 0.9500 .
C17 H17 0.9500 .
C18 C19 1.391(4) .
C18 C23 1.392(4) .
C19 C20 1.386(4) .
C19 H19 0.9500 .
C20 C21 1.378(4) .
C20 H20 0.9500 .
C21 C22 1.380(4) .
C22 C23 1.385(4) .
C22 H22 0.9500 .
C23 H23 0.9500 .
C24 C25 1.394(4) .
C24 C29 1.397(4) .
C25 C26 1.382(4) .
C25 H25 0.9500 .
C26 C27 1.384(4) .
C26 H26 0.9500 .
C27 C28 1.381(4) .
C28 C29 1.382(4) .
C28 H28 0.9500 .
C29 H29 0.9500 .
C30 C31 1.390(3) .
C30 C35 1.396(4) .
C31 C32 1.385(4) .
C31 H31 0.9500 .
C32 C33 1.385(4) .
C32 H32 0.9500 .
C33 C34 1.384(4) .
C34 C35 1.385(4) .
C34 H34 0.9500 .
C35 H35 0.9500 .
C36 C41 1.386(3) .
C36 C37 1.394(3) .
C37 C38 1.383(4) .
C37 H37 0.9500 .
C38 C39 1.387(4) .
C38 H38 0.9500 .
C39 C40 1.384(4) .
C40 C41 1.384(4) .
C40 H40 0.9500 .
C41 H41 0.9500 .
C1S Cl6 1.744(4) .
C1S Cl7 1.758(4) .
C1S H1SA 0.9900 .
C1S H1SB 0.9900 .
C2S Cl8 1.675(7) .
C2S Cl8 1.675(7) 2_755
C2S H2S1 0.9900 .
C2S H2S2 0.9900 .
C2T Cl8T 1.652(9) .
C2T Cl8T 1.796(13) 2_755
C2T H2T1 0.9900 .
C2T H2T2 0.9900 .
Cl8T C2T 1.796(13) 2_755

loop_
_geom_torsion_atom_site_label_1
_geom_torsion_atom_site_label_2
_geom_torsion_atom_site_label_3
_geom_torsion_atom_site_label_4
_geom_torsion
_geom_torsion_site_symmetry_1
_geom_torsion_site_symmetry_4
C4 C3 C2 C7 0.3(11) . .
C2A C3 C2 C7 166.3(7) . .
C4 C3 C2 C1 -167.1(6) . .
C2A C3 C2 C1 -1.1(8) . .
C7 C2 C1 C10 -0.4(12) . .
C3 C2 C1 C10 167.1(7) . .
C7 C2 C1 C1A -166.2(7) . .
C3 C2 C1 C1A 1.3(9) . .
C10 C1 C1A C10 1.5(12) . 2_755
C2 C1 C1A C10 167.6(7) . 2_755
C10 C1 C1A C2A -167.1(7) . .
C2 C1 C1A C2A -1.1(9) . .
C4 C3 C2A C7 -2.0(11) . 2_755
C2 C3 C2A C7 -167.8(7) . 2_755
C4 C3 C2A C1A 166.2(6) . .
C2 C3 C2A C1A 0.4(8) . .
C10 C1A C2A C7 -0.3(12) 2_755 2_755
C1 C1A C2A C7 168.4(7) . 2_755
C10 C1A C2A C3 -168.3(7) 2_755 .
C1 C1A C2A C3 0.4(9) . .
C2A C3 C4 C3 -84(2) . 2_755
C2 C3 C4 C3 80(2) . 2_755
C2A C3 C4 C5 13.7(7) . 2_755
C2 C3 C4 C5 177.3(5) . 2_755
C2A C3 C4 C5 -174.8(6) . .
C2 C3 C4 C5 -11.2(7) . .
C3 C4 C5 C6 11.7(4) . .
C3 C4 C5 C6 -11.4(4) 2_755 .
C5 C4 C5 C6 -179.9(2) 2_755 .
C3 C4 C5 C12 -165.8(3) . .
C3 C4 C5 C12 171.1(3) 2_755 .
C5 C4 C5 C12 2.60(17) 2_755 .
C4 C5 C6 C7 -1.8(4) . .
C12 C5 C6 C7 175.7(2) . .
C4 C5 C6 C18 174.31(19) . .
C12 C5 C6 C18 -8.2(3) . .
C1 C2 C7 C2A 81.3(17) . 2_755
C3 C2 C7 C2A -84.1(17) . 2_755
C1 C2 C7 C6 175.4(6) . .
C3 C2 C7 C6 10.0(8) . .
C1 C2 C7 C8 -13.6(9) . .
C3 C2 C7 C8 -178.9(6) . .
C5 C6 C7 C2A 13.2(5) . 2_755
C18 C6 C7 C2A -162.7(4) . 2_755
C5 C6 C7 C2 -8.9(5) . .
C18 C6 C7 C2 175.1(4) . .
C5 C6 C7 C8 -176.5(3) . .
C18 C6 C7 C8 7.5(5) . .
C2A C7 C8 C9 -8.8(5) 2_755 .
C2 C7 C8 C9 13.3(5) . .
C6 C7 C8 C9 -179.1(3) . .
C2A C7 C8 C24 175.0(4) 2_755 .
C2 C7 C8 C24 -163.0(4) . .
C6 C7 C8 C24 4.7(5) . .
C7 C8 C9 C10 0.2(4) . .
C24 C8 C9 C10 176.5(2) . .
C7 C8 C9 C30 -178.0(2) . .
C24 C8 C9 C30 -1.7(3) . .
C2 C1 C10 C1A -83(2) . 2_755
C1A C1 C10 C1A 81(2) . 2_755
C2 C1 C10 C11 -175.5(7) . .
C1A C1 C10 C11 -11.9(9) . .
C2 C1 C10 C9 14.3(9) . .
C1A C1 C10 C9 177.9(6) . .
C8 C9 C10 C1A 8.4(5) . 2_755
C30 C9 C10 C1A -173.4(4) . 2_755
C8 C9 C10 C1 -13.7(5) . .
C30 C9 C10 C1 164.5(4) . .
C8 C9 C10 C11 179.5(3) . .
C30 C9 C10 C11 -2.3(5) . .
C1A C10 C11 C11 -12.8(5) 2_755 2_755
C1 C10 C11 C11 9.4(6) . 2_755
C9 C10 C11 C11 176.1(3) . 2_755
C1A C10 C11 C36 168.4(4) 2_755 .
C1 C10 C11 C36 -169.3(4) . .
C9 C10 C11 C36 -2.7(5) . .
C6 C5 C12 C13 112.0(3) . .
C4 C5 C12 C13 -70.5(3) . .
C6 C5 C12 C17 -71.2(3) . .
C4 C5 C12 C17 106.3(3) . .
C17 C12 C13 C14 -1.6(4) . .
C5 C12 C13 C14 175.2(2) . .
C12 C13 C14 C15 0.2(4) . .
C13 C14 C15 C16 1.3(4) . .
C13 C14 C15 Cl1 -176.87(19) . .
C14 C15 C16 C17 -1.2(4) . .
Cl1 C15 C16 C17 176.93(19) . .
C15 C16 C17 C12 -0.3(4) . .
C13 C12 C17 C16 1.7(4) . .
C5 C12 C17 C16 -175.2(2) . .
C5 C6 C18 C19 -72.2(3) . .
C7 C6 C18 C19 104.0(3) . .
C5 C6 C18 C23 109.3(3) . .
C7 C6 C18 C23 -74.5(3) . .
C23 C18 C19 C20 1.2(4) . .
C6 C18 C19 C20 -177.3(3) . .
C18 C19 C20 C21 -0.2(4) . .
C19 C20 C21 C22 -1.0(4) . .
C19 C20 C21 Cl2 177.8(2) . .
C20 C21 C22 C23 1.0(4) . .
Cl2 C21 C22 C23 -177.8(2) . .
C21 C22 C23 C18 0.1(4) . .
C19 C18 C23 C22 -1.2(4) . .
C6 C18 C23 C22 177.3(2) . .
C9 C8 C24 C25 109.2(3) . .
C7 C8 C24 C25 -74.3(3) . .
C9 C8 C24 C29 -70.3(3) . .
C7 C8 C24 C29 106.2(3) . .
C29 C24 C25 C26 -0.5(4) . .
C8 C24 C25 C26 180.0(3) . .
C24 C25 C26 C27 0.7(4) . .
C25 C26 C27 C28 -0.6(4) . .
C25 C26 C27 Cl3 179.4(2) . .
C26 C27 C28 C29 0.3(4) . .
Cl3 C27 C28 C29 -179.7(2) . .
C27 C28 C29 C24 -0.1(4) . .
C25 C24 C29 C28 0.2(4) . .
C8 C24 C29 C28 179.7(2) . .
C8 C9 C30 C31 -71.1(3) . .
C10 C9 C30 C31 110.6(3) . .
C8 C9 C30 C35 107.2(3) . .
C10 C9 C30 C35 -71.1(3) . .
C35 C30 C31 C32 1.2(4) . .
C9 C30 C31 C32 179.5(2) . .
C30 C31 C32 C33 -0.5(4) . .
C31 C32 C33 C34 -0.9(4) . .
C31 C32 C33 Cl4 178.4(2) . .
C32 C33 C34 C35 1.6(4) . .
Cl4 C33 C34 C35 -177.6(2) . .
C33 C34 C35 C30 -1.0(4) . .
C31 C30 C35 C34 -0.4(4) . .
C9 C30 C35 C34 -178.8(2) . .
C11 C11 C36 C41 -62.7(4) 2_755 .
C10 C11 C36 C41 116.1(3) . .
C11 C11 C36 C37 118.0(3) 2_755 .
C10 C11 C36 C37 -63.3(3) . .
C41 C36 C37 C38 -2.6(4) . .
C11 C36 C37 C38 176.8(2) . .
C36 C37 C38 C39 -0.5(4) . .
C37 C38 C39 C40 3.0(4) . .
C37 C38 C39 Cl5 -175.8(2) . .
C38 C39 C40 C41 -2.3(4) . .
Cl5 C39 C40 C41 176.51(19) . .
C39 C40 C41 C36 -0.9(4) . .
C37 C36 C41 C40 3.3(4) . .
C11 C36 C41 C40 -176.0(2) . .
Cl8T C2T Cl8T C2T -48.6(8) 2_755 2_755
